data_2023321
loop_
_publ_author_name
'Li, Kun'
'Yao, Jiali'
'Iitsuka, Hiroaki'
'Yonezawa, Noriyuki'
'Okamoto, Akiko'

_publ_section_title
;
 Crystal structure and Hirshfeld surface analysis of
 (2,7-diethoxynaphthalene-1,8-diyl)bis[(4-bromophenyl)methanone]
;
_journal_coeditor_code JP2015
_journal_issue 12
_journal_name_full 'Acta Crystallographica Section E Crystallographic Communications'
_journal_paper_doi 10.1107/S205698902401123X
_journal_volume 80
_journal_year 2024
_chemical_formula_iupac 'C28 H22 Br2 O4'
_chemical_formula_moiety 'C28 H22 Br2 O4'
_chemical_formula_sum 'C28 H22 Br2 O4'
_chemical_formula_weight 582.27
_chemical_name_systematic
;
(2,7-Diethoxynaphthalene-1,8-diyl)bis[(4-bromophenyl)methanone]
;
_space_group_crystal_system monoclinic
_space_group_IT_number 14
_space_group_name_Hall '-P 2ybc'
_space_group_name_H-M_alt 'P 1 21/c 1'
_atom_sites_solution_hydrogens mixed
_audit_creation_method SHELXL-2019/3
_cell_angle_alpha 90
_cell_angle_beta 101.6109(9)
_cell_angle_gamma 90
_cell_formula_units_Z 4
_cell_length_a 7.74560(14)
_cell_length_b 24.4234(4)
_cell_length_c 13.0590(2)
_cell_measurement_reflns_used 38566
_cell_measurement_temperature 193(2)
_cell_measurement_theta_max 68.25
_cell_measurement_theta_min 3.46
_cell_volume 2419.87(7)
_computing_cell_refinement
;
PROCESS-AUTO (Rigaku, 1998)
;
_computing_data_collection
;
PROCESS-AUTO (Rigaku, 1998)
;
_computing_data_reduction
;
PROCESS-AUTO (Rigaku, 1998)
;
_computing_molecular_graphics
;
ORTEPIII (Burnett & Johnson, 1996)
;
_computing_structure_refinement
;
<i>SHELXL2019/2</i> (Sheldrick, 2015)
;
_computing_structure_solution
;
SIR2004 (Burla <i>et al.</i>,  2007)
;
_diffrn_ambient_temperature 193(2)
_diffrn_detector_area_resol_mean 10.000
_diffrn_measured_fraction_theta_full 0.995
_diffrn_measured_fraction_theta_max 0.994
_diffrn_measurement_device_type 'Rigaku R-AXIS RAPID'
_diffrn_measurement_method \w
_diffrn_radiation_type CuK\a
_diffrn_radiation_wavelength 1.54187
_diffrn_reflns_av_R_equivalents 0.0798
_diffrn_reflns_av_unetI/netI 0.0343
_diffrn_reflns_limit_h_max 8
_diffrn_reflns_limit_h_min -9
_diffrn_reflns_limit_k_max 29
_diffrn_reflns_limit_k_min -29
_diffrn_reflns_limit_l_max 15
_diffrn_reflns_limit_l_min -15
_diffrn_reflns_number 43148
_diffrn_reflns_theta_full 67.687
_diffrn_reflns_theta_max 68.250
_diffrn_reflns_theta_min 3.620
_exptl_absorpt_coefficient_mu 4.521
_exptl_absorpt_correction_T_max 0.636
_exptl_absorpt_correction_T_min 0.260
_exptl_absorpt_correction_type numerical
_exptl_absorpt_process_details
;
(NUMABS; Rigaku, 1999)
;
_exptl_crystal_colour colorless
_exptl_crystal_density_diffrn 1.598
_exptl_crystal_density_method 'not measured'
_exptl_crystal_description platelet
_exptl_crystal_F_000 1168
_exptl_crystal_size_max 0.600
_exptl_crystal_size_mid 0.300
_exptl_crystal_size_min 0.100
_refine_diff_density_max 0.972
_refine_diff_density_min -0.603
_refine_ls_extinction_method none
_refine_ls_goodness_of_fit_ref 1.020
_refine_ls_hydrogen_treatment mixed
_refine_ls_matrix_type full
_refine_ls_number_parameters 331
_refine_ls_number_reflns 4414
_refine_ls_number_restraints 0
_refine_ls_restrained_S_all 1.020
_refine_ls_R_factor_all 0.0429
_refine_ls_R_factor_gt 0.0406
_refine_ls_shift/su_max 0.003
_refine_ls_shift/su_mean 0.000
_refine_ls_structure_factor_coef Fsqd
_refine_ls_weighting_details 'w=1/[\s^2^(Fo^2^)+(0.0674P)^2^+1.6111P] where P=(Fo^2^+2Fc^2^)/3'
_refine_ls_weighting_scheme calc
_refine_ls_wR_factor_gt 0.1107
_refine_ls_wR_factor_ref 0.1130
_reflns_number_gt 4038
_reflns_number_total 4414
_reflns_threshold_expression 'I > 2\s(I)'
_cod_data_source_file jp2015.cif
_cod_data_source_block I
_cod_original_cell_volume 2419.86(8)
_cod_database_code 2023321
_shelx_space_group_comment
;
The symmetry employed for this shelxl refinement is uniquely defined
by the following loop, which should always be used as a source of
symmetry information in preference to the above space-group names.
They are only intended as comments.
;
_shelx_estimated_absorpt_t_min 0.172
_shelx_estimated_absorpt_t_max 0.661

loop_
_space_group_symop_id
_space_group_symop_operation_xyz
1 +X,+Y,+Z
2 -X,1/2+Y,1/2-Z
3 -X,-Y,-Z
4 +X,-1/2-Y,-1/2+Z

loop_
_atom_site_type_symbol
_atom_site_label
_atom_site_fract_x
_atom_site_fract_y
_atom_site_fract_z
_atom_site_U_iso_or_equiv
_atom_site_adp_type
_atom_site_calc_flag
_atom_site_occupancy
_atom_site_disorder_assembly
_atom_site_disorder_group
Br Br1 0.96576(4) 1.03404(2) 0.36431(3) 0.05270(14) Uani d 1 . .
Br Br2 -0.39930(5) 0.96823(2) -0.11254(3) 0.05806(14) Uani d 1 . .
O O1 0.5457(2) 0.83055(7) 0.50431(13) 0.0390(4) Uani d 1 . .
O O2 0.0695(2) 0.75946(7) -0.00888(13) 0.0421(4) Uani d 1 . .
O O3 0.2072(2) 0.88406(7) 0.30927(14) 0.0383(4) Uani d 1 . .
O O4 0.3968(2) 0.85776(7) 0.11471(13) 0.0366(4) Uani d 1 . .
C C1 0.3978(3) 0.80814(9) 0.33638(17) 0.0287(5) Uani d 1 . .
C C2 0.4865(3) 0.79004(10) 0.43375(18) 0.0318(5) Uani d 1 . .
C C3 0.5069(3) 0.73420(10) 0.45840(19) 0.0343(5) Uani d 1 . .
H H3 0.573259 0.722794 0.524202 0.041 Uiso calc 1 . .
C C4 0.4296(3) 0.69638(10) 0.38604(19) 0.0348(5) Uani d 1 . .
H H4 0.439489 0.658560 0.403185 0.042 Uiso calc 1 . .
C C5 0.2521(3) 0.67269(9) 0.2143(2) 0.0351(5) Uani d 1 . .
H H5 0.260856 0.635155 0.233735 0.042 Uiso calc 1 . .
C C6 0.1602(3) 0.68654(10) 0.1181(2) 0.0362(5) Uani d 1 . .
H H6 0.102926 0.659242 0.071504 0.043 Uiso calc 1 . .
C C7 0.1508(3) 0.74268(10) 0.08802(18) 0.0329(5) Uani d 1 . .
C C8 0.2318(3) 0.78325(9) 0.15547(18) 0.0307(5) Uani d 1 . .
C C9 0.3223(3) 0.76908(9) 0.25877(17) 0.0282(5) Uani d 1 . .
C C10 0.3356(3) 0.71244(9) 0.28667(19) 0.0315(5) Uani d 1 . .
C C11 0.6426(3) 0.81596(11) 0.60611(18) 0.0362(5) Uani d 1 . .
H H11A 0.750029 0.795168 0.600616 0.043 Uiso calc 1 . .
H H11B 0.569300 0.793170 0.643391 0.043 Uiso calc 1 . .
C C12 0.6904(5) 0.86904(13) 0.6630(2) 0.0522(7) Uani d 1 . .
C C13 -0.0250(3) 0.72077(10) -0.08191(18) 0.0354(5) Uani d 1 . .
H H13A -0.112423 0.700710 -0.050432 0.043 Uiso calc 1 . .
H H13B 0.057209 0.693956 -0.102999 0.043 Uiso calc 1 . .
C C14 -0.1154(4) 0.75342(13) -0.1744(2) 0.0413(6) Uani d 1 . .
C C15 0.3600(3) 0.86834(9) 0.32537(17) 0.0295(5) Uani d 1 . .
C C16 0.5085(3) 0.90805(9) 0.33684(17) 0.0288(5) Uani d 1 . .
C C17 0.4838(4) 0.96148(10) 0.3671(2) 0.0356(6) Uani d 1 . .
H H17 0.372901 0.972407 0.380858 0.043 Uiso calc 1 . .
C C18 0.6210(3) 0.99900(10) 0.3774(2) 0.0397(6) Uani d 1 . .
H H18 0.606068 1.035412 0.399668 0.048 Uiso calc 1 . .
C C19 0.7794(3) 0.98247(10) 0.35463(19) 0.0354(5) Uani d 1 . .
C C20 0.8064(3) 0.92963(10) 0.3238(2) 0.0379(5) Uani d 1 . .
H H20 0.916284 0.919065 0.308167 0.046 Uiso calc 1 . .
C C21 0.6708(3) 0.89269(10) 0.31622(19) 0.0346(5) Uani d 1 . .
H H21 0.688291 0.855973 0.296535 0.042 Uiso calc 1 . .
C C22 0.2491(3) 0.83933(9) 0.11044(17) 0.0306(5) Uani d 1 . .
C C23 0.0907(3) 0.87051(9) 0.05858(18) 0.0316(5) Uani d 1 . .
C C24 0.1076(4) 0.90948(10) -0.0163(2) 0.0393(6) Uani d 1 . .
H H24 0.219855 0.916307 -0.032517 0.047 Uiso calc 1 . .
C C25 -0.0379(4) 0.93838(11) -0.0673(2) 0.0450(6) Uani d 1 . .
H H25 -0.027117 0.964235 -0.120001 0.054 Uiso calc 1 . .
C C26 -0.1990(4) 0.92916(10) -0.04062(19) 0.0397(6) Uani d 1 . .
C C27 -0.2194(4) 0.89222(10) 0.0362(2) 0.0389(6) Uani d 1 . .
H H27 -0.330361 0.887427 0.055432 0.047 Uiso calc 1 . .
C C28 -0.0730(3) 0.86228(10) 0.08457(19) 0.0359(5) Uani d 1 . .
H H28 -0.084796 0.835830 0.136056 0.043 Uiso calc 1 . .
H H12A 0.755(6) 0.8901(17) 0.620(3) 0.087(13) Uiso d 1 . .
H H12B 0.767(5) 0.8628(16) 0.729(3) 0.077(11) Uiso d 1 . .
H H12C 0.582(6) 0.8867(16) 0.675(3) 0.076(12) Uiso d 1 . .
H H14A -0.198(4) 0.7801(14) -0.161(3) 0.054(9) Uiso d 1 . .
H H14B -0.175(5) 0.7325(17) -0.223(3) 0.067(11) Uiso d 1 . .
H H14C -0.028(5) 0.7722(14) -0.202(3) 0.060(9) Uiso d 1 . .

loop_
_atom_site_aniso_label
_atom_site_aniso_U_11
_atom_site_aniso_U_22
_atom_site_aniso_U_33
_atom_site_aniso_U_12
_atom_site_aniso_U_13
_atom_site_aniso_U_23
Br1 0.0453(2) 0.03872(19) 0.0717(2) -0.01329(11) 0.00611(17) 0.00497(12)
Br2 0.0582(3) 0.0595(2) 0.0506(2) 0.02283(14) -0.00315(16) 0.00419(13)
O1 0.0469(11) 0.0367(9) 0.0299(8) -0.0034(7) -0.0007(7) 0.0020(7)
O2 0.0493(11) 0.0352(9) 0.0360(9) -0.0048(8) -0.0054(8) -0.0029(7)
O3 0.0252(9) 0.0425(9) 0.0469(10) 0.0039(7) 0.0071(7) -0.0026(7)
O4 0.0310(10) 0.0418(9) 0.0377(9) -0.0062(7) 0.0085(7) -0.0011(7)
C1 0.0221(12) 0.0327(11) 0.0327(11) -0.0016(9) 0.0086(9) 0.0015(9)
C2 0.0254(12) 0.0374(12) 0.0328(11) -0.0029(9) 0.0065(9) -0.0003(9)
C3 0.0318(13) 0.0382(12) 0.0327(12) -0.0005(10) 0.0056(10) 0.0055(9)
C4 0.0302(13) 0.0338(12) 0.0409(13) 0.0009(10) 0.0084(10) 0.0061(10)
C5 0.0339(13) 0.0271(11) 0.0453(13) -0.0013(9) 0.0106(11) -0.0005(9)
C6 0.0330(14) 0.0310(12) 0.0439(13) -0.0036(10) 0.0064(10) -0.0055(10)
C7 0.0281(13) 0.0351(12) 0.0350(12) -0.0013(9) 0.0048(10) -0.0001(9)
C8 0.0259(12) 0.0313(11) 0.0352(12) 0.0001(9) 0.0067(9) -0.0007(9)
C9 0.0206(12) 0.0311(11) 0.0339(12) -0.0004(8) 0.0080(9) -0.0001(8)
C10 0.0256(12) 0.0327(12) 0.0375(12) 0.0003(9) 0.0091(9) 0.0009(9)
C11 0.0301(13) 0.0476(14) 0.0291(11) -0.0005(10) 0.0022(10) 0.0016(10)
C12 0.055(2) 0.0529(17) 0.0416(15) -0.0069(14) -0.0068(14) -0.0029(13)
C13 0.0327(13) 0.0400(13) 0.0338(12) -0.0068(10) 0.0072(10) -0.0075(10)
C14 0.0359(15) 0.0530(16) 0.0345(13) -0.0089(13) 0.0062(11) -0.0027(11)
C15 0.0262(13) 0.0355(12) 0.0269(10) 0.0018(9) 0.0059(9) -0.0022(8)
C16 0.0270(12) 0.0307(11) 0.0277(10) 0.0024(9) 0.0029(9) 0.0011(8)
C17 0.0323(14) 0.0342(13) 0.0406(14) 0.0046(9) 0.0086(11) -0.0010(9)
C18 0.0422(15) 0.0286(11) 0.0471(14) 0.0029(10) 0.0061(11) -0.0024(10)
C19 0.0324(13) 0.0320(11) 0.0389(13) -0.0049(10) 0.0001(10) 0.0056(10)
C20 0.0273(13) 0.0363(13) 0.0498(14) 0.0010(10) 0.0068(10) -0.0005(10)
C21 0.0294(13) 0.0304(11) 0.0436(13) 0.0024(9) 0.0067(10) -0.0019(9)
C22 0.0323(13) 0.0335(11) 0.0264(11) -0.0034(9) 0.0068(9) -0.0030(9)
C23 0.0331(13) 0.0307(11) 0.0301(11) -0.0013(9) 0.0044(9) -0.0020(9)
C24 0.0410(15) 0.0389(13) 0.0399(13) -0.0007(11) 0.0124(11) 0.0044(10)
C25 0.0573(18) 0.0395(13) 0.0396(14) 0.0059(12) 0.0129(12) 0.0093(11)
C26 0.0428(15) 0.0376(13) 0.0355(12) 0.0097(11) 0.0001(11) -0.0015(10)
C27 0.0330(14) 0.0442(13) 0.0386(13) 0.0004(11) 0.0051(10) -0.0018(10)
C28 0.0351(14) 0.0384(12) 0.0337(12) -0.0024(10) 0.0057(10) 0.0042(10)

loop_
_atom_type_symbol
_atom_type_description
_atom_type_scat_dispersion_real
_atom_type_scat_dispersion_imag
_atom_type_scat_source
C C 0.0181 0.0091 'International Tables Vol C Tables 4.2.6.8 and 6.1.1.4'
H H 0.0000 0.0000 'International Tables Vol C Tables 4.2.6.8 and 6.1.1.4'
O O 0.0492 0.0322 'International Tables Vol C Tables 4.2.6.8 and 6.1.1.4'
Br Br -0.6763 1.2805 'International Tables Vol C Tables 4.2.6.8 and 6.1.1.4'

loop_
_geom_angle_atom_site_label_1
_geom_angle_atom_site_label_2
_geom_angle_atom_site_label_3
_geom_angle_site_symmetry_1
_geom_angle_site_symmetry_3
_geom_angle
_geom_angle_publ_flag
C2 O1 C11 . . 119.16(19) ?
C7 O2 C13 . . 119.96(19) ?
C2 C1 C9 . . 119.5(2) ?
C2 C1 C15 . . 116.8(2) ?
C9 C1 C15 . . 122.8(2) ?
O1 C2 C1 . . 115.1(2) ?
O1 C2 C3 . . 122.8(2) ?
C1 C2 C3 . . 122.1(2) ?
C4 C3 C2 . . 118.9(2) ?
C4 C3 H3 . . 120.5 ?
C2 C3 H3 . . 120.5 ?
C3 C4 C10 . . 121.4(2) ?
C3 C4 H4 . . 119.3 ?
C10 C4 H4 . . 119.3 ?
C6 C5 C10 . . 122.1(2) ?
C6 C5 H5 . . 119.0 ?
C10 C5 H5 . . 119.0 ?
C5 C6 C7 . . 118.9(2) ?
C5 C6 H6 . . 120.5 ?
C7 C6 H6 . . 120.5 ?
O2 C7 C8 . . 116.2(2) ?
O2 C7 C6 . . 122.4(2) ?
C8 C7 C6 . . 121.4(2) ?
C7 C8 C9 . . 119.9(2) ?
C7 C8 C22 . . 117.7(2) ?
C9 C8 C22 . . 121.5(2) ?
C1 C9 C10 . . 117.9(2) ?
C1 C9 C8 . . 124.1(2) ?
C10 C9 C8 . . 118.1(2) ?
C4 C10 C5 . . 120.3(2) ?
C4 C10 C9 . . 120.1(2) ?
C5 C10 C9 . . 119.6(2) ?
O1 C11 C12 . . 106.0(2) ?
O1 C11 H11A . . 110.5 ?
C12 C11 H11A . . 110.5 ?
O1 C11 H11B . . 110.5 ?
C12 C11 H11B . . 110.5 ?
H11A C11 H11B . . 108.7 ?
C11 C12 H12A . . 106(2) ?
C11 C12 H12B . . 111(2) ?
H12A C12 H12B . . 108(3) ?
C11 C12 H12C . . 109(2) ?
H12A C12 H12C . . 114(3) ?
H12B C12 H12C . . 109(3) ?
O2 C13 C14 . . 106.2(2) ?
O2 C13 H13A . . 110.5 ?
C14 C13 H13A . . 110.5 ?
O2 C13 H13B . . 110.5 ?
C14 C13 H13B . . 110.5 ?
H13A C13 H13B . . 108.7 ?
C13 C14 H14A . . 116(2) ?
C13 C14 H14B . . 112(3) ?
H14A C14 H14B . . 105(3) ?
C13 C14 H14C . . 108(2) ?
H14A C14 H14C . . 107(3) ?
H14B C14 H14C . . 109(3) ?
O3 C15 C16 . . 121.0(2) ?
O3 C15 C1 . . 119.2(2) ?
C16 C15 C1 . . 119.8(2) ?
C17 C16 C21 . . 119.4(2) ?
C17 C16 C15 . . 119.5(2) ?
C21 C16 C15 . . 121.0(2) ?
C16 C17 C18 . . 120.0(2) ?
C16 C17 H17 . . 120.0 ?
C18 C17 H17 . . 120.0 ?
C19 C18 C17 . . 118.9(2) ?
C19 C18 H18 . . 120.6 ?
C17 C18 H18 . . 120.6 ?
C18 C19 C20 . . 122.0(2) ?
C18 C19 Br1 . . 119.22(18) ?
C20 C19 Br1 . . 118.8(2) ?
C21 C20 C19 . . 118.5(2) ?
C21 C20 H20 . . 120.8 ?
C19 C20 H20 . . 120.8 ?
C20 C21 C16 . . 121.2(2) ?
C20 C21 H21 . . 119.4 ?
C16 C21 H21 . . 119.4 ?
O4 C22 C23 . . 120.8(2) ?
O4 C22 C8 . . 118.3(2) ?
C23 C22 C8 . . 120.9(2) ?
C24 C23 C28 . . 119.3(2) ?
C24 C23 C22 . . 119.1(2) ?
C28 C23 C22 . . 121.6(2) ?
C25 C24 C23 . . 120.4(2) ?
C25 C24 H24 . . 119.8 ?
C23 C24 H24 . . 119.8 ?
C26 C25 C24 . . 119.1(2) ?
C26 C25 H25 . . 120.5 ?
C24 C25 H25 . . 120.5 ?
C25 C26 C27 . . 122.1(2) ?
C25 C26 Br2 . . 118.88(19) ?
C27 C26 Br2 . . 119.0(2) ?
C26 C27 C28 . . 118.1(2) ?
C26 C27 H27 . . 120.9 ?
C28 C27 H27 . . 120.9 ?
C27 C28 C23 . . 120.9(2) ?
C27 C28 H28 . . 119.6 ?
C23 C28 H28 . . 119.6 ?

loop_
_geom_bond_atom_site_label_1
_geom_bond_atom_site_label_2
_geom_bond_site_symmetry_2
_geom_bond_distance
_geom_bond_publ_flag
Br1 C19 . 1.901(2) ?
Br2 C26 . 1.901(3) ?
O1 C2 . 1.367(3) ?
O1 C11 . 1.434(3) ?
O2 C7 . 1.358(3) ?
O2 C13 . 1.434(3) ?
O3 C15 . 1.221(3) ?
O4 C22 . 1.220(3) ?
C1 C2 . 1.390(3) ?
C1 C9 . 1.428(3) ?
C1 C15 . 1.501(3) ?
C2 C3 . 1.403(3) ?
C3 C4 . 1.370(3) ?
C3 H3 . 0.9500 ?
C4 C10 . 1.410(3) ?
C4 H4 . 0.9500 ?
C5 C6 . 1.357(4) ?
C5 C10 . 1.417(3) ?
C5 H5 . 0.9500 ?
C6 C7 . 1.424(3) ?
C6 H6 . 0.9500 ?
C7 C8 . 1.389(3) ?
C8 C9 . 1.432(3) ?
C8 C22 . 1.507(3) ?
C9 C10 . 1.429(3) ?
C11 C12 . 1.503(4) ?
C11 H11A . 0.9900 ?
C11 H11B . 0.9900 ?
C12 H12A . 0.97(5) ?
C12 H12B . 0.96(4) ?
C12 H12C . 0.99(4) ?
C13 C14 . 1.498(4) ?
C13 H13A . 0.9900 ?
C13 H13B . 0.9900 ?
C14 H14A . 0.95(4) ?
C14 H14B . 0.87(4) ?
C14 H14C . 0.94(4) ?
C15 C16 . 1.489(3) ?
C16 C17 . 1.388(3) ?
C16 C21 . 1.389(3) ?
C17 C18 . 1.390(4) ?
C17 H17 . 0.9500 ?
C18 C19 . 1.379(4) ?
C18 H18 . 0.9500 ?
C19 C20 . 1.381(3) ?
C20 C21 . 1.373(3) ?
C20 H20 . 0.9500 ?
C21 H21 . 0.9500 ?
C22 C23 . 1.486(3) ?
C23 C24 . 1.389(3) ?
C23 C28 . 1.392(4) ?
C24 C25 . 1.382(4) ?
C24 H24 . 0.9500 ?
C25 C26 . 1.380(4) ?
C25 H25 . 0.9500 ?
C26 C27 . 1.382(4) ?
C27 C28 . 1.390(4) ?
C27 H27 . 0.9500 ?
C28 H28 . 0.9500 ?

loop_
_geom_hbond_atom_site_label_D
_geom_hbond_atom_site_label_H
_geom_hbond_atom_site_label_A
_geom_hbond_site_symmetry_D
_geom_hbond_site_symmetry_H
_geom_hbond_site_symmetry_A
_geom_hbond_distance_DH
_geom_hbond_distance_HA
_geom_hbond_distance_DA
_geom_hbond_angle_DHA
_geom_hbond_publ_flag
C20 H20 O3 1_555 1_555 1_655 0.95 2.41 3.339(3) 167 y
C27 H27 O4 1_555 1_555 1_455 0.95 2.50 3.439(3) 170 y
C11 H11B Cg2 1_555 1_555 4_576 0.99 2.75 3.632(3) 148 y
C11 H13B Cg5 1_555 1_555 4_576 0.99 2.89 3.838(3) 162 y
C14 H14C Cg2 1_555 1_555 4_575 0.98 2.78(4) 3.631(3) 151(3) y
C14 H14C Cg5 1_555 1_555 4_575 0.98 2.85(4) 3.632(3) 141(3) y
C12 H12A Br1 1_555 1_555 3_776 0.97(4) 2.82(5) 3.634(4) 141(3) y
C26 Br2 Cg3 1_555 1_555 3_575 1.901(3) 3.8749(11) 5.626(3) 152.17(9) y

loop_
_geom_torsion_atom_site_label_1
_geom_torsion_atom_site_label_2
_geom_torsion_atom_site_label_3
_geom_torsion_atom_site_label_4
_geom_torsion_site_symmetry_1
_geom_torsion_site_symmetry_2
_geom_torsion_site_symmetry_3
_geom_torsion_site_symmetry_4
_geom_torsion
_geom_torsion_publ_flag
C11 O1 C2 C1 . . . . -178.5(2) ?
C11 O1 C2 C3 . . . . 4.0(3) ?
C9 C1 C2 O1 . . . . -176.65(19) ?
C15 C1 C2 O1 . . . . -7.0(3) ?
C9 C1 C2 C3 . . . . 0.9(3) ?
C15 C1 C2 C3 . . . . 170.5(2) ?
O1 C2 C3 C4 . . . . 174.1(2) ?
C1 C2 C3 C4 . . . . -3.3(4) ?
C2 C3 C4 C10 . . . . 2.2(4) ?
C10 C5 C6 C7 . . . . 1.5(4) ?
C13 O2 C7 C8 . . . . -176.9(2) ?
C13 O2 C7 C6 . . . . 5.8(4) ?
C5 C6 C7 O2 . . . . 176.3(2) ?
C5 C6 C7 C8 . . . . -0.8(4) ?
O2 C7 C8 C9 . . . . -179.3(2) ?
C6 C7 C8 C9 . . . . -2.0(4) ?
O2 C7 C8 C22 . . . . -10.2(3) ?
C6 C7 C8 C22 . . . . 167.1(2) ?
C2 C1 C9 C10 . . . . 2.5(3) ?
C15 C1 C9 C10 . . . . -166.5(2) ?
C2 C1 C9 C8 . . . . -178.6(2) ?
C15 C1 C9 C8 . . . . 12.5(3) ?
C7 C8 C9 C1 . . . . -175.0(2) ?
C22 C8 C9 C1 . . . . 16.3(3) ?
C7 C8 C9 C10 . . . . 4.0(3) ?
C22 C8 C9 C10 . . . . -164.7(2) ?
C3 C4 C10 C5 . . . . -178.0(2) ?
C3 C4 C10 C9 . . . . 1.2(4) ?
C6 C5 C10 C4 . . . . 179.8(2) ?
C6 C5 C10 C9 . . . . 0.5(4) ?
C1 C9 C10 C4 . . . . -3.5(3) ?
C8 C9 C10 C4 . . . . 177.4(2) ?
C1 C9 C10 C5 . . . . 175.8(2) ?
C8 C9 C10 C5 . . . . -3.3(3) ?
C2 O1 C11 C12 . . . . 179.0(2) ?
C7 O2 C13 C14 . . . . 173.3(2) ?
C2 C1 C15 O3 . . . . -114.3(2) ?
C9 C1 C15 O3 . . . . 54.9(3) ?
C2 C1 C15 C16 . . . . 64.1(3) ?
C9 C1 C15 C16 . . . . -126.6(2) ?
O3 C15 C16 C17 . . . . 23.4(3) ?
C1 C15 C16 C17 . . . . -155.0(2) ?
O3 C15 C16 C21 . . . . -155.7(2) ?
C1 C15 C16 C21 . . . . 25.9(3) ?
C21 C16 C17 C18 . . . . -0.5(4) ?
C15 C16 C17 C18 . . . . -179.5(2) ?
C16 C17 C18 C19 . . . . 1.5(4) ?
C17 C18 C19 C20 . . . . -1.1(4) ?
C17 C18 C19 Br1 . . . . 178.12(18) ?
C18 C19 C20 C21 . . . . -0.3(4) ?
Br1 C19 C20 C21 . . . . -179.53(19) ?
C19 C20 C21 C16 . . . . 1.3(4) ?
C17 C16 C21 C20 . . . . -1.0(4) ?
C15 C16 C21 C20 . . . . 178.1(2) ?
C7 C8 C22 O4 . . . . -118.5(2) ?
C9 C8 C22 O4 . . . . 50.5(3) ?
C7 C8 C22 C23 . . . . 59.3(3) ?
C9 C8 C22 C23 . . . . -131.8(2) ?
O4 C22 C23 C24 . . . . 23.3(3) ?
C8 C22 C23 C24 . . . . -154.3(2) ?
O4 C22 C23 C28 . . . . -155.5(2) ?
C8 C22 C23 C28 . . . . 26.8(3) ?
C28 C23 C24 C25 . . . . -2.4(4) ?
C22 C23 C24 C25 . . . . 178.8(2) ?
C23 C24 C25 C26 . . . . 1.9(4) ?
C24 C25 C26 C27 . . . . 0.5(4) ?
C24 C25 C26 Br2 . . . . -179.1(2) ?
C25 C26 C27 C28 . . . . -2.5(4) ?
Br2 C26 C27 C28 . . . . 177.15(18) ?
C26 C27 C28 C23 . . . . 2.0(4) ?
C24 C23 C28 C27 . . . . 0.4(4) ?
C22 C23 C28 C27 . . . . 179.2(2) ?
